data_1571099
loop_
_publ_author_name
'Bostr&#xf6;m, Hanna L B'
'Cairns, Andrew B.'
'Chen, Muzi'
'Daisenberger, Dominik'
'Ridley, Christopher J.'
'Funnell, Nicholas P.'

_publ_section_title
;
 The pressure response of Jahn-Teller-distorted Prussian blue analogues.
;
_journal_issue 9
_journal_name_full 'Chemical science'
_journal_page_first 3155
_journal_page_last 3164
_journal_paper_doi 10.1039/d3sc06912e
_journal_volume 15
_journal_year 2024
_chemical_compound_source 'synthesised in the lab'
_chemical_formula_moiety 'Cs0.857 Cu1 Co0.95 C5.7 N5.7'
_chemical_formula_structural 'Cs0.857 Cu1 Co0.95 C5.7 N5.7'
_chemical_formula_sum 'C5.7 Co0.95 Cs0.857 Cu N5.7'
_chemical_formula_weight 381.75098
_chemical_name_common CsCuCo
_chemical_name_systematic 'cesium copper hexacyanocobaltate'
_space_group_crystal_system tetragonal
_space_group_IT_number 119
_space_group_name_Hall 'I -4 -2'
_space_group_name_H-M_alt 'I -4 m 2'
_symmetry_Int_Tables_number 119
_symmetry_space_group_name_Hall 'I -4 -2'
_cell_angle_alpha 90
_cell_angle_beta 90
_cell_angle_gamma 90
_cell_formula_units_Z 2
_cell_length_a 7.1046(2)
_cell_length_b 7.1046(2)
_cell_length_c 10.8768(5)
_cell_measurement_pressure 0.096
_cell_measurement_temperature 293.00000
_cell_volume 549.01(3)
_diffrn_ambient_temperature 293.00000
_diffrn_detector 'Pilatus3 X CdTe 2M'
_diffrn_detector_type area
_diffrn_measurement_device_type I15
_diffrn_radiation_monochromator 'Si 111 double monochromator'
_diffrn_radiation_type synchrotron
_diffrn_radiation_wavelength 0.3757
_diffrn_source Synchrotron
_exptl_absorpt_correction_type empirical
_exptl_absorpt_process_details
;
No absorption correction was carried out
;
_exptl_crystal_density_diffrn 2.30929
_pd_char_colour blue
_pd_instr_location 'Diamond Light Source, UK'
_pd_proc_info_data_reduction
;
Data reduction performed using Dioptas
;
_pd_proc_info_excluded_regions
;
?
;
_pd_proc_ls_background_function 'Chebychev polynomial'
_pd_proc_ls_pref_orient_corr
;
No requirement for preferred orientation correction
;
_pd_proc_ls_prof_R_factor 1.80807
_pd_proc_ls_prof_wR_expected 21.95894
_pd_proc_ls_prof_wR_factor 3.23420
_pd_spec_mounting 'Betsa membrane Diamond Anvil Cell'
_pd_spec_mount_mode transmission
_refine_ls_extinction_method none
_refine_ls_goodness_of_fit_all 0.14728
_refine_ls_matrix_type sparse
_refine_ls_number_parameters 18
_refine_ls_number_restraints 2
_refine_ls_R_I_factor 2.37304
_refine_ls_shift/su_max 0.0212
_refine_ls_weighting_scheme sigma
_cod_data_source_file d3sc06912e1.cif
_cod_data_source_block CsCuCo
_cod_original_cell_volume 549.01(4)
_cod_original_sg_symbol_Hall 'I -4 -2 '
_cod_original_formula_sum 'Cs0.857 Cu1 Co0.95 C5.7 N5.7'
_cod_database_code 1571099
_space_group_name_h-m I-4m2
_pr_proc_ls_profile_function
;
The modified Thompson-Cox-Hastings pseudo-Voigt with anisotropic Lorentsian peak broadening
;

loop_
_symmetry_equiv_pos_as_xyz
'x, y, z '
'-x, y, z '
'-y, -x, -z '
'-y, x, -z '
'y, -x, -z '
'y, x, -z '
'x, -y, z '
'-x, -y, z '
'x+1/2, y+1/2, z+1/2 '
'-x+1/2, y+1/2, z+1/2 '
'-y+1/2, -x+1/2, -z+1/2 '
'-y+1/2, x+1/2, -z+1/2 '
'y+1/2, -x+1/2, -z+1/2 '
'y+1/2, x+1/2, -z+1/2 '
'x+1/2, -y+1/2, z+1/2 '
'-x+1/2, -y+1/2, z+1/2 '

loop_
_atom_site_label
_atom_site_type_symbol
_atom_site_fract_x
_atom_site_fract_y
_atom_site_fract_z
_atom_site_occupancy
_atom_site_symmetry_multiplicity
_atom_site_adp_type
_atom_site_B_iso_or_equiv
Co1 Co 0 0 0 0.95 2 Biso 1.21(11)
Cu1 Cu 0 0 0.5 1 2 Biso 1.21(11)
C1 C 0.804(2) 0.804(2) 0 0.95 8 Biso 1.21(11)
C2 C 0 0 0.175(5) 0.95 4 Biso 1.21(11)
N1 N 0.695(2) 0.695(2) 0 0.95 8 Biso 1.21(11)
N2 N 0 0 0.281(4) 0.95 4 Biso 1.21(11)
Cs1 Cs 0 0.5 0.25 0.772(3) 2 Biso 1.21(11)
Cs2 Cs 0 0.5 0.75 0.085(3) 2 Biso 1.21(11)

loop_
_geom_angle_atom_site_label_1
_geom_angle_atom_site_label_2
_geom_angle_atom_site_label_3
_geom_angle
_geom_angle_site_symmetry_1
_geom_angle_site_symmetry_2
_geom_angle_site_symmetry_3
C2 Co1 C2 180.000 3_555 1_555 1_555
C1 Co1 C2 90.000 5_465 1_555 3_555
C1 Co1 C2 90.000 5_465 1_555 1_555
C1 Co1 C1 180.000 2_645 1_555 5_465
C1 Co1 C2 90.000 2_645 1_555 3_555
C1 Co1 C2 90.000 2_645 1_555 1_555
C1 Co1 C1 90.00000000000(12) 3_665 1_555 2_645
C1 Co1 C1 90.000 3_665 1_555 5_465
C1 Co1 C2 90.000 3_665 1_555 3_555
C1 Co1 C2 90.000 3_665 1_555 1_555
C1 Co1 C1 180.000 1_445 1_555 3_665
C1 Co1 C1 90.00000000000(12) 1_445 1_555 2_645
C1 Co1 C1 90.000 1_445 1_555 5_465
C1 Co1 C2 90.000 1_445 1_555 3_555
C1 Co1 C2 90.000 1_445 1_555 1_555
N2 Co1 C1 90.000 3_555 1_555 1_445
N2 Co1 C1 90.000 3_555 1_555 3_665
N2 Co1 C1 90.000 3_555 1_555 2_645
N2 Co1 C1 90.000 3_555 1_555 5_465
N2 Co1 C2 0.000 3_555 1_555 3_555
N2 Co1 C2 180.000 3_555 1_555 1_555
N2 Co1 N2 180.000 1_555 1_555 3_555
N2 Co1 C1 90.000 1_555 1_555 1_445
N2 Co1 C1 90.000 1_555 1_555 3_665
N2 Co1 C1 90.000 1_555 1_555 2_645
N2 Co1 C1 90.000 1_555 1_555 5_465
N2 Co1 C2 180.000 1_555 1_555 3_555
N2 Co1 C2 0.000 1_555 1_555 1_555
N1 Co1 N2 90.000 2_645 1_555 1_555
N1 Co1 N2 90.000 2_645 1_555 3_555
N1 Co1 C1 90.000 2_645 1_555 1_445
N1 Co1 C1 90.00000000000(12) 2_645 1_555 3_665
N1 Co1 C1 0.000 2_645 1_555 2_645
N1 Co1 C1 180.000(7) 2_645 1_555 5_465
N1 Co1 C2 90.000 2_645 1_555 3_555
N1 Co1 C2 90.000 2_645 1_555 1_555
N1 Co1 N1 180.000 5_465 1_555 2_645
N1 Co1 N2 90.000 5_465 1_555 1_555
N1 Co1 N2 90.000 5_465 1_555 3_555
N1 Co1 C1 90.000 5_465 1_555 1_445
N1 Co1 C1 90.000 5_465 1_555 3_665
N1 Co1 C1 180.000 5_465 1_555 2_645
N1 Co1 C1 0.000(7) 5_465 1_555 5_465
N1 Co1 C2 90.000 5_465 1_555 3_555
N1 Co1 C2 90.000 5_465 1_555 1_555
N1 Co1 N1 90.00000000000(12) 1_445 1_555 5_465
N1 Co1 N1 90.00000000000(12) 1_445 1_555 2_645
N1 Co1 N2 90.000 1_445 1_555 1_555
N1 Co1 N2 90.000 1_445 1_555 3_555
N1 Co1 C1 0.000 1_445 1_555 1_445
N1 Co1 C1 180.000 1_445 1_555 3_665
N1 Co1 C1 90.000 1_445 1_555 2_645
N1 Co1 C1 90.00000000000(12) 1_445 1_555 5_465
N1 Co1 C2 90.000 1_445 1_555 3_555
N1 Co1 C2 90.000 1_445 1_555 1_555
N1 Co1 N1 180.000 3_665 1_555 1_445
N1 Co1 N1 90.000 3_665 1_555 5_465
N1 Co1 N1 90.000 3_665 1_555 2_645
N1 Co1 N2 90.000 3_665 1_555 1_555
N1 Co1 N2 90.000 3_665 1_555 3_555
N1 Co1 C1 180.000 3_665 1_555 1_445
N1 Co1 C1 0.000 3_665 1_555 3_665
N1 Co1 C1 90.00000000000(12) 3_665 1_555 2_645
N1 Co1 C1 90.000 3_665 1_555 5_465
N1 Co1 C2 90.000 3_665 1_555 3_555
N1 Co1 C2 90.000 3_665 1_555 1_555
N1 Cu1 N1 180.000 13_455 1_555 10_545
N1 Cu1 N1 90.0000000000(3) 11_555 1_555 13_455
N1 Cu1 N1 90.0000000000(3) 11_555 1_555 10_545
N1 Cu1 N1 180.000 9_445 1_555 11_555
N1 Cu1 N1 90.0000000000(2) 9_445 1_555 13_455
N1 Cu1 N1 90.0000000000(2) 9_445 1_555 10_545
N2 Cu1 N1 90.000 1_555 1_555 9_445
N2 Cu1 N1 90.000 1_555 1_555 11_555
N2 Cu1 N1 90.000 1_555 1_555 13_455
N2 Cu1 N1 90.000 1_555 1_555 10_545
N2 Cu1 N2 180.000 3_556 1_555 1_555
N2 Cu1 N1 90.000 3_556 1_555 9_445
N2 Cu1 N1 90.000 3_556 1_555 11_555
N2 Cu1 N1 90.000 3_556 1_555 13_455
N2 Cu1 N1 90.000 3_556 1_555 10_545
C1 Cu1 N2 90.000 10_545 1_555 3_556
C1 Cu1 N2 90.000 10_545 1_555 1_555
C1 Cu1 N1 90.000 10_545 1_555 9_445
C1 Cu1 N1 90.000 10_545 1_555 11_555
C1 Cu1 N1 180.000 10_545 1_555 13_455
C1 Cu1 N1 0.000 10_545 1_555 10_545
C1 Cu1 C1 180.000 13_455 1_555 10_545
C1 Cu1 N2 90.000 13_455 1_555 3_556
C1 Cu1 N2 90.000 13_455 1_555 1_555
C1 Cu1 N1 90.000 13_455 1_555 9_445
C1 Cu1 N1 90.00000000000(12) 13_455 1_555 11_555
C1 Cu1 N1 0.000 13_455 1_555 13_455
C1 Cu1 N1 180.000 13_455 1_555 10_545
C1 Cu1 C1 90.000 9_445 1_555 13_455
C1 Cu1 C1 90.000 9_445 1_555 10_545
C1 Cu1 N2 90.000 9_445 1_555 3_556
C1 Cu1 N2 90.000 9_445 1_555 1_555
C1 Cu1 N1 0.000 9_445 1_555 9_445
C1 Cu1 N1 180.000(7) 9_445 1_555 11_555
C1 Cu1 N1 90.0000000000(2) 9_445 1_555 13_455
C1 Cu1 N1 90.0000000000(2) 9_445 1_555 10_545
C1 Cu1 C1 180.000 11_555 1_555 9_445
C1 Cu1 C1 90.00000000000(12) 11_555 1_555 13_455
C1 Cu1 C1 90.00000000000(12) 11_555 1_555 10_545
C1 Cu1 N2 90.000 11_555 1_555 3_556
C1 Cu1 N2 90.000 11_555 1_555 1_555
C1 Cu1 N1 180.000(7) 11_555 1_555 9_445
C1 Cu1 N1 0.000 11_555 1_555 11_555
C1 Cu1 N1 90.0000000000(2) 11_555 1_555 13_455
C1 Cu1 N1 90.0000000000(4) 11_555 1_555 10_545
Co1 C1 N1 180.000(10) 1_665 1_555 1_555
C2 C1 Co1 44.0(11) 3_665 1_555 1_665
C2 C1 N1 136.0(11) 3_665 1_555 1_555
C2 C1 C2 88(2) 1_665 1_555 3_665
C2 C1 Co1 44.0(11) 1_665 1_555 1_665
C2 C1 N1 136.0(11) 1_665 1_555 1_555
C1 C1 C2 59.4(6) 5_575 1_555 1_665
C1 C1 C2 59.4(6) 5_575 1_555 3_665
C1 C1 Co1 45.00000000000(12) 5_575 1_555 1_665
C1 C1 N1 135.0000000000(2) 5_575 1_555 1_555
C1 C1 C1 90.000 2_755 1_555 5_575
C1 C1 C2 59.4(6) 2_755 1_555 1_665
C1 C1 C2 59.4(6) 2_755 1_555 3_665
C1 C1 Co1 45.000 2_755 1_555 1_665
C1 C1 N1 135.000 2_755 1_555 1_555
Cu1 C1 C1 135.000 9_554 1_555 2_755
Cu1 C1 C1 135.0000000000(2) 9_554 1_555 5_575
Cu1 C1 C2 136.0(11) 9_554 1_555 1_665
Cu1 C1 C2 136.0(11) 9_554 1_555 3_665
Cu1 C1 Co1 180.000 9_554 1_555 1_665
Cu1 C1 N1 0.000 9_554 1_555 1_555
Co1 C2 N2 180.000 1_555 1_555 1_555
C1 C2 Co1 46.0(11) 3_665 1_555 1_555
C1 C2 N2 134.0(11) 3_665 1_555 1_555
C1 C2 C1 61.2(12) 5_465 1_555 3_665
C1 C2 Co1 46.0(11) 5_465 1_555 1_555
C1 C2 N2 134.0(11) 5_465 1_555 1_555
C1 C2 C1 92(2) 2_645 1_555 5_465
C1 C2 C1 61.2(12) 2_645 1_555 3_665
C1 C2 Co1 46.0(11) 2_645 1_555 1_555
C1 C2 N2 134.0(11) 2_645 1_555 1_555
C1 C2 C1 61.2(12) 1_445 1_555 2_645
C1 C2 C1 61.2(12) 1_445 1_555 5_465
C1 C2 C1 92(2) 1_445 1_555 3_665
C1 C2 Co1 46.0(11) 1_445 1_555 1_555
C1 C2 N2 134.0(11) 1_445 1_555 1_555
Cu1 N1 C1 180.000 9_554 1_555 1_555
N1 N1 Cu1 45.00000000000(6) 2_655 1_555 9_554
N1 N1 C1 135.000 2_655 1_555 1_555
N1 N1 N1 90.000 5_565 1_555 2_655
N1 N1 Cu1 45.00000000000(6) 5_565 1_555 9_554
N1 N1 C1 135.0000000000(2) 5_565 1_555 1_555
Co1 N1 N1 135.000 1_665 1_555 5_565
Co1 N1 N1 135.000 1_665 1_555 2_655
Co1 N1 Cu1 180.000 1_665 1_555 9_554
Co1 N1 C1 0.000(10) 1_665 1_555 1_555
N2 N1 Co1 129.4(9) 11_555 1_555 1_665
N2 N1 N1 63.3(5) 11_555 1_555 5_565
N2 N1 N1 63.3(5) 11_555 1_555 2_655
N2 N1 Cu1 50.6(9) 11_555 1_555 9_554
N2 N1 C1 129.4(9) 11_555 1_555 1_555
N2 N1 N2 101.2(18) 9_554 1_555 11_555
N2 N1 Co1 129.4(9) 9_554 1_555 1_665
N2 N1 N1 63.3(5) 9_554 1_555 5_565
N2 N1 N1 63.3(5) 9_554 1_555 2_655
N2 N1 Cu1 50.6(9) 9_554 1_555 9_554
N2 N1 C1 129.4(9) 9_554 1_555 1_555
Cu1 N2 C2 180.000(10) 1_555 1_555 1_555
Co1 N2 Cu1 180.000(7) 1_555 1_555 1_555
Co1 N2 C2 0.000 1_555 1_555 1_555
N1 N2 Co1 140.6(9) 11_555 1_555 1_555
N1 N2 Cu1 39.4(9) 11_555 1_555 1_555
N1 N2 C2 140.6(9) 11_555 1_555 1_555
N1 N2 N1 53.3(11) 13_455 1_555 11_555
N1 N2 Co1 140.6(9) 13_455 1_555 1_555
N1 N2 Cu1 39.4(9) 13_455 1_555 1_555
N1 N2 C2 140.6(9) 13_455 1_555 1_555
N1 N2 N1 78.8(18) 10_545 1_555 13_455
N1 N2 N1 53.3(11) 10_545 1_555 11_555
N1 N2 Co1 140.6(9) 10_545 1_555 1_555
N1 N2 Cu1 39.4(9) 10_545 1_555 1_555
N1 N2 C2 140.6(9) 10_545 1_555 1_555
N1 N2 N1 53.3(11) 9_445 1_555 10_545
N1 N2 N1 53.3(11) 9_445 1_555 13_455
N1 N2 N1 78.8(18) 9_445 1_555 11_555
N1 N2 Co1 140.6(9) 9_445 1_555 1_555
N1 N2 Cu1 39.4(9) 9_445 1_555 1_555
N1 N2 C2 140.6(9) 9_445 1_555 1_555

loop_
_geom_bond_atom_site_label_1
_geom_bond_atom_site_label_2
_geom_bond_distance
_geom_bond_site_symmetry_1
_geom_bond_site_symmetry_2
Co1 C2 1.90(5) 1_555 1_555
Co1 C2 1.90(5) 1_555 3_555
Co1 C1 1.97(2) 1_555 5_465
Co1 C1 1.97(2) 1_555 2_645
Co1 C1 1.97(2) 1_555 3_665
Co1 C1 1.97(2) 1_555 1_445
Co1 N2 3.06(5) 1_555 3_555
Co1 N2 3.06(5) 1_555 1_555
Co1 N1 3.07(2) 1_555 2_645
Co1 N1 3.07(2) 1_555 5_465
Co1 N1 3.07(2) 1_555 1_445
Co1 N1 3.07(2) 1_555 3_665
Cu1 N1 1.96(2) 1_555 10_545
Cu1 N1 1.96(2) 1_555 13_455
Cu1 N1 1.96(2) 1_555 11_555
Cu1 N1 1.96(2) 1_555 9_445
Cu1 N2 2.38(5) 1_555 1_555
Cu1 N2 2.38(5) 1_555 3_556
Cu1 C1 3.06(2) 1_555 10_545
Cu1 C1 3.06(2) 1_555 13_455
Cu1 C1 3.06(2) 1_555 9_445
Cu1 C1 3.06(2) 1_555 11_555
C1 N1 1.10(3) 1_555 1_555
C1 Co1 1.97(2) 1_555 1_665
C1 C2 2.735(18) 1_555 3_665
C1 C2 2.735(18) 1_555 1_665
C1 C1 2.78(3) 1_555 5_575
C1 C1 2.78(3) 1_555 2_755
C1 Cu1 3.06(2) 1_555 9_554
C2 N2 1.16(7) 1_555 1_555
C2 Co1 1.90(5) 1_555 1_555
C2 C1 2.735(18) 1_555 3_665
C2 C1 2.735(18) 1_555 5_465
C2 C1 2.735(18) 1_555 2_645
C2 C1 2.735(18) 1_555 1_445
N1 C1 1.10(3) 1_555 1_555
N1 Cu1 1.96(2) 1_555 9_554
N1 N1 2.77(3) 1_555 2_655
N1 N1 2.77(3) 1_555 5_565
N1 Co1 3.07(2) 1_555 1_665
N1 N2 3.08(2) 1_555 11_555
N1 N2 3.08(2) 1_555 9_554
N2 C2 1.16(7) 1_555 1_555
N2 Cu1 2.38(5) 1_555 1_555
N2 Co1 3.06(5) 1_555 1_555
N2 N1 3.08(2) 1_555 11_555
N2 N1 3.08(2) 1_555 13_455
N2 N1 3.08(2) 1_555 10_545
N2 N1 3.08(2) 1_555 9_445
